data_2233314
loop_
_publ_author_name
'Yang, Hexiong'
'Downs, Robert T.'
'Yang, Yongbo W.'
'Allen, Warren H.'

_publ_section_title
;
 Pyrosmalite-(Fe), Fe~8~Si~6~O~15~(OH,Cl)~10~
;
_journal_coden_ASTM ACSEBH
_journal_coeditor_code WM2570
_journal_issue 1
_journal_name_full
;
 Acta Crystallographica, Section E: Structure Reports Online
;
_journal_page_first i7
_journal_page_last i8
_journal_paper_doi 10.1107/S1600536811052822
_journal_volume 68
_journal_year 2012
_chemical_compound_source 'Burguillos del Cerro, Badajos, Spain'
_chemical_formula_iupac 'Fe8 Si6 O15 (O H0.814 Cl0.186)10, 0.45H2 O'
_chemical_formula_moiety 'Cl1.855 Fe8 H7.58 O23.135 Si6, 0.45(H2 O)'
_chemical_formula_sum 'Cl1.855 Fe8 H8.48 O23.585 Si6'
_chemical_formula_weight 1067.35
_chemical_name_common Pyrosmalite-(Fe)
_chemical_name_mineral Pyrosmalite-(Fe)
_chemical_name_systematic
;
octairon(II) hexasilicate deca(chloride/hydroxide) 0.45-hydrate
;
_space_group_crystal_system trigonal
_space_group_IT_number 164
_space_group_name_Hall '-P 3 2"'
_space_group_name_H-M_alt 'P -3 m 1'
_atom_sites_solution_hydrogens difmap
_atom_sites_solution_primary direct
_atom_sites_solution_secondary difmap
_audit_creation_method SHELXL-97
_cell_angle_alpha 90.00
_cell_angle_beta 90.00
_cell_angle_gamma 120.00
_cell_formula_units_Z 2
_cell_length_a 13.3165(2)
_cell_length_b 13.3165(2)
_cell_length_c 7.0845(2)
_cell_measurement_reflns_used 2724
_cell_measurement_temperature 293(2)
_cell_measurement_theta_max 32.55
_cell_measurement_theta_min 2.875
_cell_volume 1087.98(4)
_computing_cell_refinement 'SAINT (Bruker, 2004)'
_computing_data_collection 'APEX2 (Bruker, 2004)'
_computing_data_reduction 'SAINT (Bruker, 2004)'
_computing_molecular_graphics 'XtalDraw (Downs & Hall-Wallace, 2003)'
_computing_publication_material 'publCIF (Westrip, 2010)'
_computing_structure_refinement 'SHELXL97 (Sheldrick, 2008)'
_computing_structure_solution 'SHELXS97 (Sheldrick, 2008)'
_diffrn_ambient_temperature 293(2)
_diffrn_measured_fraction_theta_full 0.999
_diffrn_measured_fraction_theta_max 0.999
_diffrn_measurement_device_type 'Bruker APEXII CCD area-detector'
_diffrn_measurement_method '\f and \w scan'
_diffrn_radiation_monochromator graphite
_diffrn_radiation_source 'fine-focus sealed tube'
_diffrn_radiation_type MoK\a
_diffrn_radiation_wavelength 0.71073
_diffrn_reflns_av_R_equivalents 0.0321
_diffrn_reflns_av_sigmaI/netI 0.0170
_diffrn_reflns_limit_h_max 20
_diffrn_reflns_limit_h_min -18
_diffrn_reflns_limit_k_max 16
_diffrn_reflns_limit_k_min -20
_diffrn_reflns_limit_l_max 10
_diffrn_reflns_limit_l_min -10
_diffrn_reflns_number 13410
_diffrn_reflns_theta_full 32.55
_diffrn_reflns_theta_max 32.55
_diffrn_reflns_theta_min 1.77
_diffrn_standards_number 0
_exptl_absorpt_coefficient_mu 5.848
_exptl_absorpt_correction_T_max 0.6529
_exptl_absorpt_correction_T_min 0.6221
_exptl_absorpt_correction_type multi-scan
_exptl_absorpt_process_details '(<i>SADABS</i>; Sheldrick, 2005)'
_exptl_crystal_colour 'light green'
_exptl_crystal_density_diffrn 3.253
_exptl_crystal_density_method 'not measured'
_exptl_crystal_description cuboid
_exptl_crystal_F_000 1039
_exptl_crystal_size_max 0.09
_exptl_crystal_size_mid 0.08
_exptl_crystal_size_min 0.08
_refine_diff_density_max 0.652
_refine_diff_density_min -0.557
_refine_ls_extinction_coef 0.00082(13)
_refine_ls_extinction_expression Fc^*^=kFc[1+0.001xFc^2^\l^3^/sin(2\q)]^-1/4^
_refine_ls_extinction_method 'SHELXL97 (Sheldrick, 2008)'
_refine_ls_goodness_of_fit_ref 1.050
_refine_ls_hydrogen_treatment refall
_refine_ls_matrix_type full
_refine_ls_number_parameters 90
_refine_ls_number_reflns 1476
_refine_ls_number_restraints 0
_refine_ls_restrained_S_all 1.050
_refine_ls_R_factor_all 0.0379
_refine_ls_R_factor_gt 0.0232
_refine_ls_shift/su_max 0.002
_refine_ls_shift/su_mean 0.000
_refine_ls_structure_factor_coef Fsqd
_refine_ls_weighting_details 'calc w=1/[\s^2^(Fo^2^)+(0.0328P)^2^+0.4308P] where P=(Fo^2^+2Fc^2^)/3'
_refine_ls_weighting_scheme calc
_refine_ls_wR_factor_gt 0.0614
_refine_ls_wR_factor_ref 0.0678
_reflns_number_gt 1141
_reflns_number_total 1476
_reflns_threshold_expression I>2sigma(I)
_cod_data_source_file wm2570.cif
_cod_data_source_block I
_cod_depositor_comments
;
 Marking attached hydrogen atoms.

 Antanas Vaitkus,
 2018-01-23
;
_cod_database_code 2233314
_cod_database_fobs_code 2233314

loop_
_space_group_symop_id
_space_group_symop_operation_xyz
1 'x, y, z'
2 '-y, x-y, z'
3 '-x+y, -x, z'
4 'y, x, -z'
5 'x-y, -y, -z'
6 '-x, -x+y, -z'
7 '-x, -y, -z'
8 'y, -x+y, -z'
9 'x-y, x, -z'
10 '-y, -x, z'
11 '-x+y, y, z'
12 'x, x-y, z'

loop_
_atom_site_type_symbol
_atom_site_label
_atom_site_fract_x
_atom_site_fract_y
_atom_site_fract_z
_atom_site_U_iso_or_equiv
_atom_site_adp_type
_atom_site_calc_flag
_atom_site_refinement_flags
_atom_site_occupancy
_atom_site_attached_hydrogens
Fe Fe1 0.0000 0.0000 0.0000 0.01547(19) Uani d S 1 0
Fe Fe2 0.25510(3) 0.0000 0.0000 0.01193(10) Uani d S 1 0
Fe Fe3 0.5000 0.0000 0.0000 0.01004(12) Uani d S 1 0
Fe Fe4 0.50261(3) 0.251306(15) 0.01962(5) 0.00953(10) Uani d S 1 0
Si Si1 0.43696(4) 0.10405(4) 0.62679(6) 0.00674(11) Uani d . 1 0
O O1 0.34125(13) 0.0000 0.5000 0.0126(3) Uani d S 1 0
O O2 0.56373(8) 0.12746(15) 0.5610(2) 0.0113(3) Uani d S 1 0
O O3 0.43070(15) 0.21535(8) 0.5580(2) 0.0122(3) Uani d S 1 0
O O4 0.41964(10) 0.08283(10) 0.84971(18) 0.0100(3) Uani d . 1 0
Cl Cl1 0.16942(9) 0.08471(4) 0.7741(2) 0.0189(4) Uani d SP 0.619(5) 0
O OH1 0.1647(4) 0.0824(2) 0.8785(9) 0.0133(11) Uani d SP 0.381(5) 1
O OH2 0.33476(14) 0.16738(7) 0.1306(2) 0.0129(4) Uani d S 1 0
O OH3 0.58147(7) 0.16295(14) 0.1443(2) 0.0106(3) Uani d S 1 0
O OH4 0.3333 0.6667 0.1263(4) 0.0111(6) Uani d S 1 0
O OW1 0.1055(17) 0.1055(17) 0.5000 0.069(8) Uiso d SP 0.147(8) 2
H H1 0.334(3) 0.1671(14) 0.255(5) 0.030 Uiso d S 1 0
H H2 0.5810(14) 0.162(3) 0.264(6) 0.030 Uiso d S 1 0
H H3 0.3333 0.6667 0.271(8) 0.030 Uiso d S 1 0

loop_
_atom_site_aniso_label
_atom_site_aniso_U_11
_atom_site_aniso_U_22
_atom_site_aniso_U_33
_atom_site_aniso_U_12
_atom_site_aniso_U_13
_atom_site_aniso_U_23
Fe1 0.0118(3) 0.0118(3) 0.0229(4) 0.00589(14) 0.000 0.000
Fe2 0.01001(15) 0.00849(18) 0.01679(17) 0.00424(9) 0.00094(6) 0.00188(11)
Fe3 0.00893(19) 0.0089(2) 0.0123(2) 0.00444(12) 0.00070(7) 0.00141(15)
Fe4 0.00747(18) 0.00783(14) 0.01318(15) 0.00373(9) 0.00033(10) 0.00016(5)
Si1 0.0067(2) 0.0056(2) 0.00817(17) 0.00325(17) -0.00031(14) -0.00047(14)
O1 0.0101(6) 0.0098(9) 0.0178(7) 0.0049(4) -0.0028(3) -0.0056(6)
O2 0.0089(6) 0.0146(9) 0.0122(6) 0.0073(4) 0.0002(3) 0.0005(6)
O3 0.0176(9) 0.0094(6) 0.0124(6) 0.0088(5) -0.0015(6) -0.0008(3)
O4 0.0105(6) 0.0116(6) 0.0084(5) 0.0060(5) 0.0004(4) 0.0013(4)
Cl1 0.0153(6) 0.0195(5) 0.0205(8) 0.0076(3) -0.0003(4) -0.00016(18)
OH1 0.018(3) 0.0133(19) 0.010(3) 0.0090(14) -0.0013(16) -0.0007(8)
OH2 0.0128(9) 0.0130(7) 0.0130(7) 0.0064(4) 0.0030(6) 0.0015(3)
OH3 0.0114(6) 0.0127(9) 0.0082(6) 0.0063(4) 0.0006(3) 0.0013(5)
OH4 0.0109(9) 0.0109(9) 0.0117(11) 0.0054(5) 0.000 0.000

loop_
_atom_type_symbol
_atom_type_description
_atom_type_scat_dispersion_real
_atom_type_scat_dispersion_imag
_atom_type_scat_source
O O 0.0106 0.0060 'International Tables Vol C Tables 4.2.6.8 and 6.1.1.4'
H H 0.0000 0.0000 'International Tables Vol C Tables 4.2.6.8 and 6.1.1.4'
Si Si 0.0817 0.0704 'International Tables Vol C Tables 4.2.6.8 and 6.1.1.4'
Cl Cl 0.1484 0.1585 'International Tables Vol C Tables 4.2.6.8 and 6.1.1.4'
Fe Fe 0.3463 0.8444 'International Tables Vol C Tables 4.2.6.8 and 6.1.1.4'

loop_
_geom_angle_atom_site_label_1
_geom_angle_atom_site_label_2
_geom_angle_atom_site_label_3
_geom_angle_site_symmetry_1
_geom_angle_site_symmetry_3
_geom_angle
OH1 Fe1 OH1 9_556 3_554 180.0(4)
OH1 Fe1 OH1 9_556 8_556 104.15(19)
OH1 Fe1 OH1 3_554 8_556 75.85(19)
OH1 Fe1 OH1 9_556 1_554 75.85(19)
OH1 Fe1 OH1 3_554 1_554 104.15(19)
OH1 Fe1 OH1 8_556 1_554 75.85(19)
OH1 Fe1 OH1 9_556 2_554 75.85(19)
OH1 Fe1 OH1 3_554 2_554 104.15(19)
OH1 Fe1 OH1 8_556 2_554 180.00(18)
OH1 Fe1 OH1 1_554 2_554 104.15(19)
OH1 Fe1 OH1 9_556 7_556 104.15(19)
OH1 Fe1 OH1 3_554 7_556 75.85(19)
OH1 Fe1 OH1 8_556 7_556 104.15(19)
OH1 Fe1 OH1 1_554 7_556 180.0(4)
OH1 Fe1 OH1 2_554 7_556 75.85(19)
OH1 Fe1 Cl1 9_556 3_554 165.06(15)
OH1 Fe1 Cl1 3_554 3_554 14.94(15)
OH1 Fe1 Cl1 8_556 3_554 84.79(13)
OH1 Fe1 Cl1 1_554 3_554 95.21(13)
OH1 Fe1 Cl1 2_554 3_554 95.21(13)
OH1 Fe1 Cl1 7_556 3_554 84.79(13)
OH1 Fe1 Cl1 9_556 9_556 14.94(15)
OH1 Fe1 Cl1 3_554 9_556 165.06(15)
OH1 Fe1 Cl1 8_556 9_556 95.21(13)
OH1 Fe1 Cl1 1_554 9_556 84.79(13)
OH1 Fe1 Cl1 2_554 9_556 84.79(13)
OH1 Fe1 Cl1 7_556 9_556 95.21(13)
Cl1 Fe1 Cl1 3_554 9_556 180.00(7)
OH1 Fe1 Cl1 9_556 7_556 95.21(13)
OH1 Fe1 Cl1 3_554 7_556 84.79(13)
OH1 Fe1 Cl1 8_556 7_556 95.21(13)
OH1 Fe1 Cl1 1_554 7_556 165.06(15)
OH1 Fe1 Cl1 2_554 7_556 84.79(13)
OH1 Fe1 Cl1 7_556 7_556 14.94(15)
Cl1 Fe1 Cl1 3_554 7_556 95.87(4)
Cl1 Fe1 Cl1 9_556 7_556 84.13(4)
OH1 Fe1 Cl1 9_556 8_556 95.21(13)
OH1 Fe1 Cl1 3_554 8_556 84.79(13)
OH1 Fe1 Cl1 8_556 8_556 14.94(15)
OH1 Fe1 Cl1 1_554 8_556 84.79(13)
OH1 Fe1 Cl1 2_554 8_556 165.06(15)
OH1 Fe1 Cl1 7_556 8_556 95.21(13)
Cl1 Fe1 Cl1 3_554 8_556 95.87(4)
Cl1 Fe1 Cl1 9_556 8_556 84.13(4)
Cl1 Fe1 Cl1 7_556 8_556 84.13(4)
OH1 Fe1 Cl1 9_556 1_554 84.79(13)
OH1 Fe1 Cl1 3_554 1_554 95.21(13)
OH1 Fe1 Cl1 8_556 1_554 84.79(13)
OH1 Fe1 Cl1 1_554 1_554 14.94(15)
OH1 Fe1 Cl1 2_554 1_554 95.21(13)
OH1 Fe1 Cl1 7_556 1_554 165.06(15)
Cl1 Fe1 Cl1 3_554 1_554 84.13(4)
Cl1 Fe1 Cl1 9_556 1_554 95.87(4)
Cl1 Fe1 Cl1 7_556 1_554 180.00(7)
Cl1 Fe1 Cl1 8_556 1_554 95.87(4)
OH1 Fe1 Cl1 9_556 2_554 84.79(13)
OH1 Fe1 Cl1 3_554 2_554 95.21(13)
OH1 Fe1 Cl1 8_556 2_554 165.06(15)
OH1 Fe1 Cl1 1_554 2_554 95.21(13)
OH1 Fe1 Cl1 2_554 2_554 14.94(15)
OH1 Fe1 Cl1 7_556 2_554 84.79(13)
Cl1 Fe1 Cl1 3_554 2_554 84.13(4)
Cl1 Fe1 Cl1 9_556 2_554 95.87(4)
Cl1 Fe1 Cl1 7_556 2_554 95.87(4)
Cl1 Fe1 Cl1 8_556 2_554 180.00(4)
Cl1 Fe1 Cl1 1_554 2_554 84.13(4)
OH2 Fe2 OH2 . 8 177.13(8)
OH2 Fe2 OH1 . 1_554 75.92(12)
OH2 Fe2 OH1 8 1_554 101.70(12)
OH2 Fe2 OH1 . 8_556 101.70(12)
OH2 Fe2 OH1 8 8_556 75.92(12)
OH1 Fe2 OH1 1_554 8_556 72.4(3)
OH2 Fe2 O4 . 1_554 80.48(6)
OH2 Fe2 O4 8 1_554 101.72(5)
OH1 Fe2 O4 1_554 1_554 102.83(15)
OH1 Fe2 O4 8_556 1_554 173.86(16)
OH2 Fe2 O4 . 5_556 101.72(5)
OH2 Fe2 O4 8 5_556 80.48(6)
OH1 Fe2 O4 1_554 5_556 173.86(16)
OH1 Fe2 O4 8_556 5_556 102.83(15)
O4 Fe2 O4 1_554 5_556 82.21(6)
OH2 Fe2 Cl1 . 1_554 84.75(4)
OH2 Fe2 Cl1 8 1_554 93.31(5)
OH1 Fe2 Cl1 1_554 1_554 15.84(15)
OH1 Fe2 Cl1 8_556 1_554 82.88(16)
O4 Fe2 Cl1 1_554 1_554 91.65(4)
O4 Fe2 Cl1 5_556 1_554 170.13(4)
OH2 Fe2 Cl1 . 8_556 93.31(5)
OH2 Fe2 Cl1 8 8_556 84.75(4)
OH1 Fe2 Cl1 1_554 8_556 82.88(16)
OH1 Fe2 Cl1 8_556 8_556 15.84(15)
O4 Fe2 Cl1 1_554 8_556 170.13(4)
O4 Fe2 Cl1 5_556 8_556 91.65(4)
Cl1 Fe2 Cl1 1_554 8_556 95.43(6)
OH3 Fe3 OH3 7_655 . 180.00(8)
OH3 Fe3 O4 7_655 1_554 98.78(4)
OH3 Fe3 O4 . 1_554 81.22(4)
OH3 Fe3 O4 7_655 7_656 81.22(4)
OH3 Fe3 O4 . 7_656 98.78(4)
O4 Fe3 O4 1_554 7_656 180.00(7)
OH3 Fe3 O4 7_655 5_556 81.22(4)
OH3 Fe3 O4 . 5_556 98.78(4)
O4 Fe3 O4 1_554 5_556 82.83(6)
O4 Fe3 O4 7_656 5_556 97.17(6)
OH3 Fe3 O4 7_655 11_654 98.78(4)
OH3 Fe3 O4 . 11_654 81.22(4)
O4 Fe3 O4 1_554 11_654 97.17(6)
O4 Fe3 O4 7_656 11_654 82.83(6)
O4 Fe3 O4 5_556 11_654 180.00(7)
OH2 Fe4 OH3 . 3_665 103.91(5)
OH2 Fe4 OH3 . . 103.91(5)
OH3 Fe4 OH3 3_665 . 106.62(9)
OH2 Fe4 OH4 . 7_665 173.45(7)
OH3 Fe4 OH4 3_665 7_665 79.84(5)
OH3 Fe4 OH4 . 7_665 79.84(5)
OH2 Fe4 O4 . 1_554 79.07(5)
OH3 Fe4 O4 3_665 1_554 172.72(5)
OH3 Fe4 O4 . 1_554 78.78(5)
OH4 Fe4 O4 7_665 1_554 96.59(5)
OH2 Fe4 O4 . 12_554 79.07(5)
OH3 Fe4 O4 3_665 12_554 78.78(5)
OH3 Fe4 O4 . 12_554 172.72(5)
OH4 Fe4 O4 7_665 12_554 96.59(5)
O4 Fe4 O4 1_554 12_554 95.44(6)
O4 Si1 O3 . . 113.19(7)
O4 Si1 O1 . . 114.64(5)
O3 Si1 O1 . . 104.01(7)
O4 Si1 O2 . . 111.17(7)
O3 Si1 O2 . . 105.38(9)
O1 Si1 O2 . . 107.77(8)
Si1 O1 Si1 . 5_556 137.58(12)
Si1 O2 Si1 . 11_655 141.27(11)
Si1 O3 Si1 12 . 144.19(10)

loop_
_geom_bond_atom_site_label_1
_geom_bond_atom_site_label_2
_geom_bond_site_symmetry_2
_geom_bond_distance
Fe1 OH1 9_556 2.085(5)
Fe1 OH1 3_554 2.085(5)
Fe1 OH1 8_556 2.085(5)
Fe1 OH1 1_554 2.085(5)
Fe1 OH1 2_554 2.085(5)
Fe1 OH1 7_556 2.085(5)
Fe1 Cl1 3_554 2.5255(12)
Fe1 Cl1 9_556 2.5255(12)
Fe1 Cl1 7_556 2.5255(12)
Fe1 Cl1 8_556 2.5255(12)
Fe1 Cl1 1_554 2.5255(12)
Fe1 Cl1 2_554 2.5255(12)
Fe2 OH2 . 2.1413(11)
Fe2 OH2 8 2.1413(11)
Fe2 OH1 1_554 2.171(3)
Fe2 OH1 8_556 2.171(3)
Fe2 O4 1_554 2.1759(12)
Fe2 O4 5_556 2.1759(11)
Fe2 Cl1 1_554 2.5342(10)
Fe2 Cl1 8_556 2.5342(10)
Fe3 OH3 7_655 2.1394(16)
Fe3 OH3 . 2.1394(16)
Fe3 O4 1_554 2.1624(11)
Fe3 O4 7_656 2.1624(11)
Fe3 O4 5_556 2.1624(11)
Fe3 O4 11_654 2.1624(11)
Fe4 OH2 . 2.0893(17)
Fe4 OH3 3_665 2.1222(10)
Fe4 OH3 . 2.1222(10)
Fe4 OH4 7_665 2.1560(13)
Fe4 O4 1_554 2.2856(12)
Fe4 O4 12_554 2.2856(12)
Si1 O4 . 1.6006(13)
Si1 O3 . 1.6014(6)
Si1 O1 . 1.6078(8)
Si1 O2 . 1.6242(7)

loop_
_geom_hbond_atom_site_label_D
_geom_hbond_atom_site_label_H
_geom_hbond_atom_site_label_A
_geom_hbond_site_symmetry_A
_geom_hbond_distance_DH
_geom_hbond_distance_HA
_geom_hbond_distance_DA
_geom_hbond_angle_DHA
OH2 H1 O3 . 0.88(4) 2.42(4) 3.224(2) 152(3)
OH3 H2 O2 . 0.85(4) 2.14(4) 2.980(2) 170(3)
OH4 H3 O2 7_666 1.03(5) 2.66(2) 3.247(2) 116.6(12)
OH4 H3 O2 8_566 1.03(5) 2.66(2) 3.247(2) 116.6(12)
OH4 H3 O2 9_556 1.03(5) 2.66(2) 3.247(2) 116.6(12)

loop_
_cod_related_entry_id
_cod_related_entry_database
_cod_related_entry_code
1 AMCSD 0018558
